data_4106266
loop_
_publ_author_name
'Mariham Y. Abraham'
'Yuzhong Wang'
'Yaoming Xie'
'Pingrong Wei'
'Henry F. Schaefer'
'Paul V. R. Schleyer'
'Gregory H. Robinson'

_publ_section_title
;
 Cleavage of Carbene-Stabilized Disilicon
;
_journal_name_full 'Journal of the American Chemical Society'
_journal_page_first 8874
_journal_page_last 8876
_journal_paper_doi 10.1021/ja203208t
_journal_volume 133
_journal_year 2011
_chemical_formula_sum 'C58 H88 B2 N4 O2 Si'
_chemical_formula_weight 923.03
_chemical_name_systematic
; 
 ? 
;
_space_group_IT_number 33
_symmetry_cell_setting orthorhombic
_symmetry_space_group_name_Hall 'P 2c -2n'
_symmetry_space_group_name_H-M 'P n a 21'
_atom_sites_solution_hydrogens geom
_atom_sites_solution_primary direct
_atom_sites_solution_secondary difmap
_audit_creation_method SHELXL-97
_cell_angle_alpha 90.00
_cell_angle_beta 90.00
_cell_angle_gamma 90.00
_cell_formula_units_Z 4
_cell_length_a 20.195(6)
_cell_length_b 12.590(4)
_cell_length_c 22.879(6)
_cell_measurement_reflns_used 9993
_cell_measurement_temperature 296(2)
_cell_measurement_theta_max 21.277
_cell_measurement_theta_min 2.205
_cell_volume 5817(3)
_computing_structure_refinement 'SHELXL-97 (Sheldrick, 2008)'
_computing_structure_solution 'SHELXS-97 (Sheldrick, 2008)'
_diffrn_ambient_temperature 296(2)
_diffrn_measured_fraction_theta_full 0.999
_diffrn_measured_fraction_theta_max 0.999
_diffrn_measurement_device_type 'BRUKER SMART AAPEX II'
_diffrn_measurement_method 'OMEGA SCAN'
_diffrn_radiation_monochromator graphite
_diffrn_radiation_source 'fine-focus sealed tube'
_diffrn_radiation_type MoK\a
_diffrn_radiation_wavelength 0.71073
_diffrn_reflns_av_R_equivalents 0.0699
_diffrn_reflns_av_sigmaI/netI 0.0431
_diffrn_reflns_limit_h_max 24
_diffrn_reflns_limit_h_min -24
_diffrn_reflns_limit_k_max 14
_diffrn_reflns_limit_k_min -14
_diffrn_reflns_limit_l_max 27
_diffrn_reflns_limit_l_min -27
_diffrn_reflns_number 60732
_diffrn_reflns_theta_full 25.00
_diffrn_reflns_theta_max 25.00
_diffrn_reflns_theta_min 2.02
_exptl_absorpt_coefficient_mu 0.082
_exptl_absorpt_correction_T_max 0.9927
_exptl_absorpt_correction_T_min 0.9878
_exptl_absorpt_correction_type multi-scan
_exptl_absorpt_process_details 'BRUKER SADABS'
_exptl_crystal_colour colorless
_exptl_crystal_density_diffrn 1.054
_exptl_crystal_description plate
_exptl_crystal_F_000 2016
_exptl_crystal_size_max 0.15
_exptl_crystal_size_mid 0.12
_exptl_crystal_size_min 0.09
_refine_diff_density_max 0.165
_refine_diff_density_min -0.182
_refine_diff_density_rms 0.030
_refine_ls_abs_structure_details 'Flack H D (1983), Acta Cryst. A39, 876-881'
_refine_ls_abs_structure_Flack -0.08(13)
_refine_ls_extinction_method none
_refine_ls_goodness_of_fit_ref 1.031
_refine_ls_hydrogen_treatment mixed
_refine_ls_matrix_type full
_refine_ls_number_parameters 665
_refine_ls_number_reflns 10230
_refine_ls_number_restraints 77
_refine_ls_restrained_S_all 1.048
_refine_ls_R_factor_all 0.0892
_refine_ls_R_factor_gt 0.0520
_refine_ls_shift/su_max 0.001
_refine_ls_shift/su_mean 0.000
_refine_ls_structure_factor_coef Fsqd
_refine_ls_weighting_details 'calc w=1/[\s^2^(Fo^2^)+(0.0667P)^2^+0.3655P] where P=(Fo^2^+2Fc^2^)/3'
_refine_ls_weighting_scheme calc
_refine_ls_wR_factor_gt 0.1162
_refine_ls_wR_factor_ref 0.1357
_reflns_number_gt 6968
_reflns_number_total 10230
_reflns_threshold_expression >2sigma(I)
_cod_data_source_file ja203208t_si_003.cif
_cod_data_source_block j4
_cod_database_code 4106266

loop_
_symmetry_equiv_pos_as_xyz
'x, y, z'
'-x, -y, z+1/2'
'x+1/2, -y+1/2, z'
'-x+1/2, y+1/2, z+1/2'

loop_
_atom_site_label
_atom_site_type_symbol
_atom_site_fract_x
_atom_site_fract_y
_atom_site_fract_z
_atom_site_U_iso_or_equiv
_atom_site_adp_type
_atom_site_occupancy
_atom_site_symmetry_multiplicity
_atom_site_calc_flag
_atom_site_refinement_flags
_atom_site_disorder_assembly
_atom_site_disorder_group
Si1 Si 0.60110(4) 0.48488(6) 0.42646(4) 0.04505(19) Uani 1 1 d . . .
B1 B 0.4880(2) 0.4338(3) 0.61450(18) 0.0672(11) Uani 1 1 d D . .
H1A H 0.4926(18) 0.509(2) 0.6411(15) 0.097(12) Uiso 1 1 d D . .
H1B H 0.5204(19) 0.364(3) 0.629(2) 0.132(16) Uiso 1 1 d D . .
H1C H 0.4368(15) 0.392(4) 0.618(2) 0.157(19) Uiso 1 1 d D . .
B2 B 0.6898(2) 0.4313(4) 0.4511(2) 0.0730(12) Uani 1 1 d D . .
H2A H 0.7029(15) 0.362(2) 0.4230(13) 0.078(9) Uiso 1 1 d D . .
H2B H 0.6870(17) 0.403(3) 0.4981(10) 0.095(12) Uiso 1 1 d D . .
H2C H 0.7255(18) 0.504(2) 0.446(2) 0.129(16) Uiso 1 1 d D . .
N1 N 0.49510(11) 0.40029(16) 0.50204(10) 0.0436(5) Uani 1 1 d . . .
N2 N 0.52986(11) 0.55564(18) 0.52965(10) 0.0445(6) Uani 1 1 d . . .
N3 N 0.61202(11) 0.46966(19) 0.29960(10) 0.0499(6) Uani 1 1 d . . .
N4 N 0.57316(12) 0.62299(18) 0.32148(10) 0.0485(6) Uani 1 1 d . . .
C1 C 0.50501(14) 0.4630(2) 0.54845(12) 0.0438(7) Uani 1 1 d . . .
C2 C 0.51207(15) 0.4512(2) 0.44638(13) 0.0449(7) Uani 1 1 d . . .
H2 H 0.4775(12) 0.4472(18) 0.4173(11) 0.031(6) Uiso 1 1 d . . .
C3 C 0.53427(15) 0.5621(2) 0.46547(13) 0.0457(7) Uani 1 1 d . . .
H3 H 0.5123(13) 0.619(2) 0.4476(12) 0.046(8) Uiso 1 1 d . . .
C4 C 0.54019(18) 0.6508(2) 0.56405(13) 0.0560(8) Uani 1 1 d . . .
C5 C 0.4877(2) 0.7221(3) 0.56835(16) 0.0736(11) Uani 1 1 d . . .
C6 C 0.5020(3) 0.8207(3) 0.5950(2) 0.1052(16) Uani 1 1 d . . .
H6 H 0.4690 0.8718 0.5987 0.126 Uiso 1 1 calc R . .
C7 C 0.5660(4) 0.8414(4) 0.6160(2) 0.124(2) Uani 1 1 d . . .
H7 H 0.5755 0.9074 0.6323 0.149 Uiso 1 1 calc R . .
C8 C 0.6136(3) 0.7676(4) 0.6130(2) 0.1055(16) Uani 1 1 d . . .
H8 H 0.6551 0.7823 0.6286 0.127 Uiso 1 1 calc R . .
C9 C 0.6027(2) 0.6714(3) 0.58755(15) 0.0723(10) Uani 1 1 d . . .
C10 C 0.65663(19) 0.5891(4) 0.5883(2) 0.0934(13) Uani 1 1 d . . .
H10 H 0.6446 0.5325 0.5609 0.112 Uiso 1 1 calc R . .
C11 C 0.7245(2) 0.6292(5) 0.5722(3) 0.145(2) Uani 1 1 d . . .
H11A H 0.7556 0.5717 0.5739 0.217 Uiso 1 1 calc R . .
H11B H 0.7376 0.6837 0.5992 0.217 Uiso 1 1 calc R . .
H11C H 0.7235 0.6578 0.5333 0.217 Uiso 1 1 calc R . .
C12 C 0.6610(3) 0.5408(6) 0.6501(3) 0.173(3) Uani 1 1 d . . .
H12A H 0.6949 0.4873 0.6508 0.260 Uiso 1 1 calc R . .
H12B H 0.6193 0.5094 0.6602 0.260 Uiso 1 1 calc R . .
H12C H 0.6717 0.5955 0.6777 0.260 Uiso 1 1 calc R . .
C13 C 0.4182(2) 0.6958(3) 0.55041(19) 0.0856(12) Uani 1 1 d . . .
H13 H 0.4193 0.6292 0.5283 0.103 Uiso 1 1 calc R . .
C14 C 0.3737(3) 0.6793(5) 0.6036(3) 0.1287(19) Uani 1 1 d . . .
H14A H 0.3296 0.6625 0.5908 0.193 Uiso 1 1 calc R . .
H14B H 0.3727 0.7431 0.6265 0.193 Uiso 1 1 calc R . .
H14C H 0.3907 0.6220 0.6268 0.193 Uiso 1 1 calc R . .
C15 C 0.3873(3) 0.7808(5) 0.5116(3) 0.145(2) Uani 1 1 d . . .
H15A H 0.3430 0.7601 0.5013 0.218 Uiso 1 1 calc R . .
H15B H 0.4132 0.7888 0.4768 0.218 Uiso 1 1 calc R . .
H15C H 0.3860 0.8471 0.5323 0.218 Uiso 1 1 calc R . .
C16 C 0.46427(15) 0.2971(2) 0.50283(14) 0.0516(7) Uani 1 1 d . . .
C17 C 0.39646(15) 0.2905(2) 0.49151(15) 0.0605(8) Uani 1 1 d . . .
C18 C 0.36819(19) 0.1893(3) 0.48935(17) 0.0780(11) Uani 1 1 d . . .
H18 H 0.3231 0.1821 0.4823 0.094 Uiso 1 1 calc R . .
C19 C 0.4059(2) 0.1010(3) 0.49743(18) 0.0801(11) Uani 1 1 d . . .
H19 H 0.3864 0.0343 0.4948 0.096 Uiso 1 1 calc R . .
C20 C 0.4714(2) 0.1088(2) 0.50920(16) 0.0716(10) Uani 1 1 d . . .
H20 H 0.4958 0.0472 0.5155 0.086 Uiso 1 1 calc R . .
C21 C 0.50334(16) 0.2075(2) 0.51207(13) 0.0564(8) Uani 1 1 d . . .
C22 C 0.57677(18) 0.2128(3) 0.52444(17) 0.0718(10) Uani 1 1 d . . .
H22 H 0.5893 0.2880 0.5241 0.086 Uiso 1 1 calc R . .
C23 C 0.5940(3) 0.1692(5) 0.5852(2) 0.131(2) Uani 1 1 d . . .
H23A H 0.6409 0.1747 0.5915 0.196 Uiso 1 1 calc R . .
H23B H 0.5809 0.0961 0.5877 0.196 Uiso 1 1 calc R . .
H23C H 0.5711 0.2097 0.6145 0.196 Uiso 1 1 calc R . .
C24 C 0.6162(2) 0.1588(4) 0.4771(2) 0.1141(16) Uani 1 1 d . . .
H24A H 0.6625 0.1638 0.4860 0.171 Uiso 1 1 calc R . .
H24B H 0.6075 0.1928 0.4403 0.171 Uiso 1 1 calc R . .
H24C H 0.6035 0.0854 0.4748 0.171 Uiso 1 1 calc R . .
C25 C 0.35290(17) 0.3865(3) 0.48230(19) 0.0811(12) Uani 1 1 d . . .
H25 H 0.3817 0.4491 0.4807 0.097 Uiso 1 1 calc R . .
C26 C 0.3143(2) 0.3813(4) 0.4246(2) 0.1085(14) Uani 1 1 d . . .
H26A H 0.2879 0.4442 0.4204 0.163 Uiso 1 1 calc R . .
H26B H 0.2861 0.3200 0.4247 0.163 Uiso 1 1 calc R . .
H26C H 0.3449 0.3766 0.3926 0.163 Uiso 1 1 calc R . .
C27 C 0.3054(2) 0.4013(4) 0.5336(3) 0.1239(18) Uani 1 1 d . . .
H27A H 0.2785 0.4631 0.5271 0.186 Uiso 1 1 calc R . .
H27B H 0.3303 0.4102 0.5690 0.186 Uiso 1 1 calc R . .
H27C H 0.2775 0.3399 0.5370 0.186 Uiso 1 1 calc R . .
C28 C 0.59298(13) 0.5291(2) 0.34564(12) 0.0435(7) Uani 1 1 d . . .
C29 C 0.60320(18) 0.5244(3) 0.24837(14) 0.0673(9) Uani 1 1 d . . .
H29 H 0.6124 0.4995 0.2110 0.081 Uiso 1 1 calc R . .
C30 C 0.57916(17) 0.6193(3) 0.26179(14) 0.0640(9) Uani 1 1 d . . .
H30 H 0.5684 0.6732 0.2357 0.077 Uiso 1 1 calc R . .
C31 C 0.54495(18) 0.7154(2) 0.34920(13) 0.0568(8) Uani 1 1 d . A .
C32 C 0.4769(2) 0.7314(3) 0.34131(15) 0.0700(10) Uani 1 1 d . . .
C33 C 0.4509(3) 0.8250(4) 0.3629(2) 0.1047(16) Uani 1 1 d . . .
H33 H 0.4059 0.8389 0.3584 0.126 Uiso 1 1 calc R . .
C34 C 0.4898(4) 0.8968(4) 0.3906(2) 0.132(3) Uani 1 1 d . . .
H34 H 0.4711 0.9594 0.4045 0.158 Uiso 1 1 calc R . .
C35 C 0.5555(4) 0.8794(4) 0.3984(2) 0.1143(19) Uani 1 1 d . A .
H35 H 0.5809 0.9297 0.4181 0.137 Uiso 1 1 calc R . .
C36 C 0.5857(2) 0.7867(3) 0.37727(17) 0.0812(12) Uani 1 1 d D . .
C37 C 0.6613(8) 0.7869(19) 0.3850(9) 0.101(6) Uani 0.42(3) 1 d PDU A 1
H37 H 0.6819 0.7176 0.3778 0.121 Uiso 0.42(3) 1 calc PR A 1
C38 C 0.677(2) 0.833(3) 0.4456(10) 0.157(11) Uani 0.42(3) 1 d PDU A 1
H38A H 0.7233 0.8285 0.4528 0.236 Uiso 0.42(3) 1 calc PR A 1
H38B H 0.6533 0.7925 0.4748 0.236 Uiso 0.42(3) 1 calc PR A 1
H38C H 0.6626 0.9055 0.4472 0.236 Uiso 0.42(3) 1 calc PR A 1
C39 C 0.6839(9) 0.874(2) 0.3417(9) 0.139(7) Uani 0.42(3) 1 d PDU A 1
H39A H 0.7313 0.8803 0.3427 0.209 Uiso 0.42(3) 1 calc PR A 1
H39B H 0.6645 0.9411 0.3528 0.209 Uiso 0.42(3) 1 calc PR A 1
H39C H 0.6699 0.8561 0.3029 0.209 Uiso 0.42(3) 1 calc PR A 1
C37' C 0.6578(7) 0.7571(15) 0.3813(7) 0.109(5) Uani 0.58(3) 1 d PDU A 2
H37' H 0.6581 0.6793 0.3834 0.131 Uiso 0.58(3) 1 calc PR A 2
C38' C 0.6968(14) 0.793(2) 0.4346(7) 0.149(8) Uani 0.58(3) 1 d PDU A 2
H38D H 0.7411 0.7661 0.4324 0.223 Uiso 0.58(3) 1 calc PR A 2
H38E H 0.6758 0.7673 0.4694 0.223 Uiso 0.58(3) 1 calc PR A 2
H38F H 0.6980 0.8696 0.4356 0.223 Uiso 0.58(3) 1 calc PR A 2
C39' C 0.7015(7) 0.784(2) 0.3286(5) 0.154(8) Uani 0.58(3) 1 d PDU A 2
H39D H 0.7449 0.7548 0.3342 0.232 Uiso 0.58(3) 1 calc PR A 2
H39E H 0.7047 0.8599 0.3246 0.232 Uiso 0.58(3) 1 calc PR A 2
H39F H 0.6822 0.7548 0.2938 0.232 Uiso 0.58(3) 1 calc PR A 2
C40 C 0.4324(2) 0.6534(4) 0.3110(2) 0.0933(13) Uani 1 1 d . . .
H40 H 0.4594 0.5922 0.2995 0.112 Uiso 1 1 calc R . .
C41 C 0.3782(3) 0.6134(5) 0.3522(3) 0.158(3) Uani 1 1 d . . .
H41A H 0.3508 0.5629 0.3320 0.236 Uiso 1 1 calc R . .
H41B H 0.3515 0.6722 0.3648 0.236 Uiso 1 1 calc R . .
H41C H 0.3981 0.5800 0.3855 0.236 Uiso 1 1 calc R . .
C42 C 0.4028(3) 0.7009(6) 0.2554(3) 0.139(2) Uani 1 1 d . . .
H42A H 0.3751 0.6490 0.2367 0.208 Uiso 1 1 calc R . .
H42B H 0.4378 0.7213 0.2293 0.208 Uiso 1 1 calc R . .
H42C H 0.3768 0.7622 0.2653 0.208 Uiso 1 1 calc R . .
C43 C 0.63845(17) 0.3629(2) 0.30040(14) 0.0594(8) Uani 1 1 d . . .
C44 C 0.59459(18) 0.2790(3) 0.30514(15) 0.0684(9) Uani 1 1 d . . .
C45 C 0.6220(3) 0.1772(3) 0.3032(2) 0.1041(15) Uani 1 1 d . . .
H45 H 0.5947 0.1181 0.3067 0.125 Uiso 1 1 calc R . .
C46 C 0.6892(3) 0.1638(4) 0.2962(3) 0.1215(17) Uani 1 1 d . . .
H46 H 0.7066 0.0954 0.2955 0.146 Uiso 1 1 calc R . .
C47 C 0.7307(2) 0.2487(4) 0.2901(2) 0.1052(15) Uani 1 1 d . . .
H47 H 0.7757 0.2372 0.2841 0.126 Uiso 1 1 calc R . .
C48 C 0.70689(17) 0.3514(3) 0.29281(17) 0.0694(9) Uani 1 1 d . . .
C49 C 0.75377(18) 0.4426(3) 0.28502(18) 0.0811(11) Uani 1 1 d . . .
H49 H 0.7299 0.5073 0.2962 0.097 Uiso 1 1 calc R . .
C50 C 0.8151(2) 0.4347(5) 0.3247(3) 0.1276(18) Uani 1 1 d . . .
H50A H 0.8429 0.4955 0.3185 0.191 Uiso 1 1 calc R . .
H50B H 0.8393 0.3713 0.3154 0.191 Uiso 1 1 calc R . .
H50C H 0.8014 0.4325 0.3648 0.191 Uiso 1 1 calc R . .
C51 C 0.7747(3) 0.4560(5) 0.2213(3) 0.141(2) Uani 1 1 d . . .
H51A H 0.8038 0.5161 0.2179 0.211 Uiso 1 1 calc R . .
H51B H 0.7362 0.4673 0.1975 0.211 Uiso 1 1 calc R . .
H51C H 0.7974 0.3932 0.2084 0.211 Uiso 1 1 calc R . .
C52 C 0.52011(18) 0.2945(3) 0.30842(16) 0.0718(10) Uani 1 1 d . . .
H52 H 0.5117 0.3642 0.3260 0.086 Uiso 1 1 calc R . .
C53 C 0.4853(2) 0.2109(4) 0.3458(2) 0.1058(15) Uani 1 1 d . . .
H53A H 0.4386 0.2252 0.3466 0.159 Uiso 1 1 calc R . .
H53B H 0.5025 0.2131 0.3849 0.159 Uiso 1 1 calc R . .
H53C H 0.4928 0.1417 0.3294 0.159 Uiso 1 1 calc R . .
C54 C 0.4903(2) 0.2946(5) 0.2475(2) 0.1189(17) Uani 1 1 d . . .
H54A H 0.4434 0.3060 0.2501 0.178 Uiso 1 1 calc R . .
H54B H 0.4987 0.2274 0.2290 0.178 Uiso 1 1 calc R . .
H54C H 0.5100 0.3503 0.2247 0.178 Uiso 1 1 calc R . .
C55 C 0.5265(10) 0.9477(8) 0.2281(5) 0.431(15) Uani 1 1 d D . .
H55A H 0.4969 0.9217 0.2577 0.646 Uiso 1 1 calc R . .
H55B H 0.5013 0.9764 0.1962 0.646 Uiso 1 1 calc R . .
H55C H 0.5541 1.0022 0.2443 0.646 Uiso 1 1 calc R . .
O1 O 0.5654(3) 0.8656(6) 0.2081(3) 0.210(3) Uani 1 1 d D . .
C56 C 0.6029(8) 0.9200(12) 0.1644(5) 0.302(8) Uani 1 1 d D . .
H56A H 0.5748 0.9433 0.1325 0.362 Uiso 1 1 calc R . .
H56B H 0.6256 0.9811 0.1807 0.362 Uiso 1 1 calc R . .
C57 C 0.6467(7) 0.8448(11) 0.1463(4) 0.254(6) Uani 1 1 d D . .
H57A H 0.6225 0.7832 0.1325 0.305 Uiso 1 1 calc R . .
H57B H 0.6724 0.8726 0.1140 0.305 Uiso 1 1 calc R . .
O2 O 0.6872(5) 0.8157(9) 0.1888(4) 0.289(4) Uani 1 1 d D . .
C58 C 0.7433(8) 0.7476(12) 0.1731(8) 0.354(9) Uani 1 1 d . . .
H58A H 0.7650 0.7235 0.2080 0.530 Uiso 1 1 calc R . .
H58B H 0.7741 0.7873 0.1497 0.530 Uiso 1 1 calc R . .
H58C H 0.7277 0.6875 0.1513 0.530 Uiso 1 1 calc R . .

loop_
_atom_site_aniso_label
_atom_site_aniso_U_11
_atom_site_aniso_U_22
_atom_site_aniso_U_33
_atom_site_aniso_U_23
_atom_site_aniso_U_13
_atom_site_aniso_U_12
Si1 0.0426(4) 0.0490(4) 0.0436(4) 0.0012(4) -0.0004(4) 0.0011(3)
B1 0.097(3) 0.054(2) 0.051(2) -0.0010(19) 0.013(2) -0.014(2)
B2 0.049(2) 0.092(3) 0.078(3) 0.003(2) -0.008(2) 0.015(2)
N1 0.0457(13) 0.0403(12) 0.0449(14) -0.0023(12) 0.0024(12) -0.0088(10)
N2 0.0505(14) 0.0408(13) 0.0422(14) -0.0026(10) 0.0013(11) -0.0024(11)
N3 0.0508(15) 0.0549(15) 0.0440(15) -0.0031(12) 0.0035(12) 0.0059(11)
N4 0.0480(14) 0.0502(14) 0.0472(15) 0.0039(12) 0.0018(12) 0.0020(11)
C1 0.0430(16) 0.0418(16) 0.0465(17) -0.0026(13) 0.0024(13) -0.0049(13)
C2 0.0448(16) 0.0450(16) 0.0449(17) -0.0039(13) -0.0055(14) -0.0042(13)
C3 0.0530(18) 0.0427(16) 0.0415(18) 0.0033(14) -0.0019(14) -0.0031(14)
C4 0.080(2) 0.0420(17) 0.0456(18) -0.0015(14) 0.0087(17) -0.0112(17)
C5 0.114(3) 0.048(2) 0.059(2) -0.0037(16) 0.013(2) 0.008(2)
C6 0.182(5) 0.049(2) 0.084(3) -0.012(2) 0.020(3) 0.015(3)
C7 0.211(7) 0.067(3) 0.094(4) -0.025(3) 0.007(4) -0.054(4)
C8 0.151(5) 0.082(3) 0.083(3) -0.026(3) 0.001(3) -0.051(3)
C9 0.087(3) 0.069(2) 0.061(2) -0.0108(18) 0.004(2) -0.034(2)
C10 0.062(3) 0.119(4) 0.100(3) -0.027(3) -0.004(2) -0.023(2)
C11 0.081(3) 0.223(6) 0.129(5) 0.043(4) -0.010(3) -0.052(4)
C12 0.114(4) 0.207(7) 0.198(7) 0.097(6) 0.018(4) 0.018(4)
C13 0.097(3) 0.074(2) 0.086(3) -0.011(2) -0.002(2) 0.038(2)
C14 0.116(4) 0.138(4) 0.132(5) 0.041(4) 0.009(4) 0.012(3)
C15 0.139(5) 0.194(6) 0.103(4) 0.039(4) 0.017(3) 0.070(4)
C16 0.0610(19) 0.0483(17) 0.0456(17) -0.0033(15) 0.0061(15) -0.0135(15)
C17 0.0536(19) 0.0584(19) 0.070(2) -0.0086(16) 0.0042(17) -0.0177(16)
C18 0.072(2) 0.079(3) 0.083(3) -0.014(2) 0.009(2) -0.029(2)
C19 0.094(3) 0.055(2) 0.091(3) -0.013(2) 0.012(2) -0.028(2)
C20 0.097(3) 0.0451(19) 0.073(3) -0.0031(17) 0.007(2) -0.0090(18)
C21 0.071(2) 0.0462(18) 0.052(2) -0.0039(14) 0.0053(17) -0.0075(16)
C22 0.079(2) 0.0528(19) 0.084(3) -0.0004(18) -0.013(2) 0.0097(18)
C23 0.138(5) 0.141(5) 0.113(4) 0.022(3) -0.049(3) 0.009(4)
C24 0.079(3) 0.140(4) 0.123(4) -0.026(3) -0.006(3) 0.025(3)
C25 0.051(2) 0.078(3) 0.114(3) -0.009(2) 0.004(2) -0.0107(18)
C26 0.079(3) 0.120(3) 0.127(4) 0.010(3) -0.018(3) -0.009(2)
C27 0.076(3) 0.133(4) 0.163(5) -0.033(4) 0.019(3) 0.009(3)
C28 0.0413(15) 0.0446(16) 0.0448(17) -0.0040(13) 0.0013(13) -0.0018(13)
C29 0.080(2) 0.081(2) 0.0411(18) 0.0030(17) 0.0042(17) 0.012(2)
C30 0.070(2) 0.077(2) 0.045(2) 0.0068(17) 0.0032(17) 0.0185(19)
C31 0.080(2) 0.0433(17) 0.0473(19) 0.0046(14) 0.0023(16) 0.0044(17)
C32 0.079(3) 0.067(2) 0.064(2) 0.0078(17) 0.0051(19) 0.025(2)
C33 0.142(4) 0.087(3) 0.085(3) 0.001(3) 0.007(3) 0.061(3)
C34 0.244(8) 0.069(3) 0.082(3) -0.005(3) 0.009(4) 0.059(5)
C35 0.207(6) 0.053(3) 0.082(3) -0.012(2) -0.014(4) -0.013(3)
C36 0.119(4) 0.058(2) 0.067(3) 0.0031(18) -0.006(2) -0.025(2)
C37 0.077(9) 0.081(11) 0.144(11) -0.035(7) -0.010(9) -0.045(7)
C38 0.15(2) 0.18(3) 0.143(11) -0.027(12) -0.058(13) -0.021(19)
C39 0.086(10) 0.169(18) 0.163(13) 0.013(12) 0.004(9) -0.041(11)
C37' 0.130(10) 0.097(9) 0.101(7) 0.001(7) -0.028(6) -0.076(7)
C38' 0.19(2) 0.142(15) 0.113(8) -0.001(9) -0.062(10) -0.017(11)
C39' 0.095(8) 0.25(2) 0.123(7) 0.002(10) -0.008(6) -0.047(10)
C40 0.058(2) 0.099(3) 0.123(4) -0.007(3) -0.009(3) 0.017(2)
C41 0.086(4) 0.198(6) 0.188(7) 0.052(5) -0.016(4) 0.001(4)
C42 0.126(4) 0.190(6) 0.101(4) -0.004(4) -0.036(3) 0.011(4)
C43 0.071(2) 0.0508(18) 0.056(2) -0.0096(15) 0.0046(17) 0.0076(17)
C44 0.084(3) 0.060(2) 0.062(2) -0.0132(16) -0.0026(19) 0.0012(19)
C45 0.115(4) 0.057(2) 0.140(5) -0.022(3) 0.003(3) 0.000(2)
C46 0.118(4) 0.067(3) 0.179(5) -0.015(3) 0.011(4) 0.025(3)
C47 0.085(3) 0.085(3) 0.145(4) -0.024(3) 0.006(3) 0.030(3)
C48 0.067(2) 0.068(2) 0.074(2) -0.0149(19) 0.0073(19) 0.0166(18)
C49 0.059(2) 0.086(3) 0.098(3) -0.017(2) 0.021(2) 0.0046(19)
C50 0.067(3) 0.155(5) 0.161(5) -0.007(4) -0.001(3) -0.005(3)
C51 0.140(5) 0.163(5) 0.119(4) 0.004(4) 0.054(4) -0.013(4)
C52 0.076(2) 0.070(2) 0.069(3) -0.0137(18) 0.0000(19) -0.0171(19)
C53 0.103(3) 0.128(4) 0.086(3) -0.005(3) 0.004(3) -0.040(3)
C54 0.103(4) 0.163(5) 0.091(4) 0.010(3) -0.021(3) -0.020(3)
C55 1.03(5) 0.131(7) 0.136(8) -0.017(7) -0.064(15) 0.032(14)
O1 0.292(7) 0.212(6) 0.125(4) 0.042(4) 0.006(4) -0.065(5)
C56 0.403(19) 0.364(17) 0.138(9) 0.118(10) 0.053(10) 0.153(15)
C57 0.271(14) 0.383(18) 0.110(7) -0.003(9) -0.047(8) 0.086(12)
O2 0.273(9) 0.397(13) 0.196(8) -0.003(7) -0.006(7) 0.050(9)
C58 0.306(17) 0.343(19) 0.41(2) -0.097(15) -0.016(14) 0.072(15)

loop_
_atom_type_symbol
_atom_type_description
_atom_type_scat_dispersion_real
_atom_type_scat_dispersion_imag
_atom_type_scat_source
C C 0.0033 0.0016 'International Tables Vol C Tables 4.2.6.8 and 6.1.1.4'
H H 0.0000 0.0000 'International Tables Vol C Tables 4.2.6.8 and 6.1.1.4'
B B 0.0013 0.0007 'International Tables Vol C Tables 4.2.6.8 and 6.1.1.4'
N N 0.0061 0.0033 'International Tables Vol C Tables 4.2.6.8 and 6.1.1.4'
Si Si 0.0817 0.0704 'International Tables Vol C Tables 4.2.6.8 and 6.1.1.4'
O O 0.0106 0.0060 'International Tables Vol C Tables 4.2.6.8 and 6.1.1.4'

loop_
_geom_angle_atom_site_label_1
_geom_angle_atom_site_label_2
_geom_angle_atom_site_label_3
_geom_angle
C3 Si1 C2 47.62(12)
C3 Si1 C28 104.04(13)
C2 Si1 C28 102.27(13)
C3 Si1 B2 133.06(18)
C2 Si1 B2 134.88(17)
C28 Si1 B2 116.25(17)
C1 B1 H1A 107(2)
C1 B1 H1B 109(2)
H1A B1 H1B 116(3)
C1 B1 H1C 111(3)
H1A B1 H1C 115(3)
H1B B1 H1C 98(3)
Si1 B2 H2A 108.3(17)
Si1 B2 H2B 109.1(18)
H2A B2 H2B 108(3)
Si1 B2 H2C 105(2)
H2A B2 H2C 114(3)
H2B B2 H2C 112(3)
C1 N1 C16 125.9(2)
C1 N1 C2 113.3(2)
C16 N1 C2 120.4(2)
C1 N2 C4 126.8(2)
C1 N2 C3 113.0(2)
C4 N2 C3 119.2(2)
C28 N3 C29 110.6(2)
C28 N3 C43 127.7(3)
C29 N3 C43 121.7(3)
C28 N4 C30 110.4(3)
C28 N4 C31 129.5(2)
C30 N4 C31 120.0(3)
N1 C1 N2 108.4(2)
N1 C1 B1 125.7(3)
N2 C1 B1 125.9(3)
N1 C2 C3 102.7(2)
N1 C2 Si1 121.8(2)
C3 C2 Si1 65.68(16)
N1 C2 H2 114.0(14)
C3 C2 H2 117.1(14)
Si1 C2 H2 122.0(14)
N2 C3 C2 102.5(2)
N2 C3 Si1 119.1(2)
C2 C3 Si1 66.70(16)
N2 C3 H3 116.8(17)
C2 C3 H3 115.6(16)
Si1 C3 H3 121.7(17)
C5 C4 C9 122.7(3)
C5 C4 N2 117.5(3)
C9 C4 N2 119.6(3)
C4 C5 C6 116.2(4)
C4 C5 C13 123.4(3)
C6 C5 C13 120.2(4)
C7 C6 C5 120.0(5)
C7 C6 H6 120.0
C5 C6 H6 120.0
C8 C7 C6 120.9(4)
C8 C7 H7 119.5
C6 C7 H7 119.5
C7 C8 C9 121.6(5)
C7 C8 H8 119.2
C9 C8 H8 119.2
C8 C9 C4 118.4(4)
C8 C9 C10 119.4(4)
C4 C9 C10 122.1(3)
C9 C10 C11 115.2(4)
C9 C10 C12 109.0(4)
C11 C10 C12 107.7(4)
C9 C10 H10 108.3
C11 C10 H10 108.3
C12 C10 H10 108.3
C10 C11 H11A 109.5
C10 C11 H11B 109.5
H11A C11 H11B 109.5
C10 C11 H11C 109.5
H11A C11 H11C 109.5
H11B C11 H11C 109.5
C10 C12 H12A 109.5
C10 C12 H12B 109.5
H12A C12 H12B 109.5
C10 C12 H12C 109.5
H12A C12 H12C 109.5
H12B C12 H12C 109.5
C5 C13 C15 112.8(4)
C5 C13 C14 111.3(4)
C15 C13 C14 108.6(4)
C5 C13 H13 108.0
C15 C13 H13 108.0
C14 C13 H13 108.0
C13 C14 H14A 109.5
C13 C14 H14B 109.5
H14A C14 H14B 109.5
C13 C14 H14C 109.5
H14A C14 H14C 109.5
H14B C14 H14C 109.5
C13 C15 H15A 109.5
C13 C15 H15B 109.5
H15A C15 H15B 109.5
C13 C15 H15C 109.5
H15A C15 H15C 109.5
H15B C15 H15C 109.5
C21 C16 C17 122.4(3)
C21 C16 N1 119.2(3)
C17 C16 N1 118.4(3)
C16 C17 C18 117.5(3)
C16 C17 C25 123.3(3)
C18 C17 C25 119.2(3)
C19 C18 C17 120.7(3)
C19 C18 H18 119.6
C17 C18 H18 119.6
C20 C19 C18 121.1(3)
C20 C19 H19 119.5
C18 C19 H19 119.5
C19 C20 C21 121.5(3)
C19 C20 H20 119.2
C21 C20 H20 119.2
C16 C21 C20 116.8(3)
C16 C21 C22 123.3(3)
C20 C21 C22 120.0(3)
C24 C22 C21 111.3(3)
C24 C22 C23 111.8(4)
C21 C22 C23 112.1(4)
C24 C22 H22 107.1
C21 C22 H22 107.1
C23 C22 H22 107.1
C22 C23 H23A 109.5
C22 C23 H23B 109.5
H23A C23 H23B 109.5
C22 C23 H23C 109.5
H23A C23 H23C 109.5
H23B C23 H23C 109.5
C22 C24 H24A 109.5
C22 C24 H24B 109.5
H24A C24 H24B 109.5
C22 C24 H24C 109.5
H24A C24 H24C 109.5
H24B C24 H24C 109.5
C17 C25 C27 110.9(4)
C17 C25 C26 112.5(3)
C27 C25 C26 110.3(4)
C17 C25 H25 107.7
C27 C25 H25 107.7
C26 C25 H25 107.7
C25 C26 H26A 109.5
C25 C26 H26B 109.5
H26A C26 H26B 109.5
C25 C26 H26C 109.5
H26A C26 H26C 109.5
H26B C26 H26C 109.5
C25 C27 H27A 109.5
C25 C27 H27B 109.5
H27A C27 H27B 109.5
C25 C27 H27C 109.5
H27A C27 H27C 109.5
H27B C27 H27C 109.5
N3 C28 N4 104.4(2)
N3 C28 Si1 124.2(2)
N4 C28 Si1 131.3(2)
C30 C29 N3 107.6(3)
C30 C29 H29 126.2
N3 C29 H29 126.2
C29 C30 N4 107.0(3)
C29 C30 H30 126.5
N4 C30 H30 126.5
C36 C31 C32 123.6(3)
C36 C31 N4 119.7(3)
C32 C31 N4 116.5(3)
C33 C32 C31 116.7(4)
C33 C32 C40 119.7(4)
C31 C32 C40 123.6(3)
C34 C33 C32 121.0(5)
C34 C33 H33 119.5
C32 C33 H33 119.5
C33 C34 C35 121.4(5)
C33 C34 H34 119.3
C35 C34 H34 119.3
C34 C35 C36 120.9(5)
C34 C35 H35 119.5
C36 C35 H35 119.5
C31 C36 C35 116.3(4)
C31 C36 C37' 116.5(8)
C35 C36 C37' 127.2(8)
C31 C36 C37 130.4(10)
C35 C36 C37 113.0(10)
C37' C36 C37 14.7(14)
C38 C37 C36 108(2)
C38 C37 C39 104.6(15)
C36 C37 C39 102.7(12)
C38 C37 H37 113.6
C36 C37 H37 113.6
C39 C37 H37 113.6
C37 C38 H38A 109.5
C37 C38 H38B 109.5
H38A C38 H38B 109.5
C37 C38 H38C 109.5
H38A C38 H38C 109.5
H38B C38 H38C 109.5
C37 C39 H39A 109.5
C37 C39 H39B 109.5
H39A C39 H39B 109.5
C37 C39 H39C 109.5
H39A C39 H39C 109.5
H39B C39 H39C 109.5
C36 C37' C38' 118.4(16)
C36 C37' C39' 116.9(12)
C38' C37' C39' 105.4(12)
C36 C37' H37' 104.9
C38' C37' H37' 104.9
C39' C37' H37' 104.9
C37' C38' H38D 109.5
C37' C38' H38E 109.5
H38D C38' H38E 109.5
C37' C38' H38F 109.5
H38D C38' H38F 109.5
H38E C38' H38F 109.5
C37' C39' H39D 109.5
C37' C39' H39E 109.5
H39D C39' H39E 109.5
C37' C39' H39F 109.5
H39D C39' H39F 109.5
H39E C39' H39F 109.5
C32 C40 C42 111.3(4)
C32 C40 C41 111.0(4)
C42 C40 C41 111.2(4)
C32 C40 H40 107.7
C42 C40 H40 107.7
C41 C40 H40 107.7
C40 C41 H41A 109.5
C40 C41 H41B 109.5
H41A C41 H41B 109.5
C40 C41 H41C 109.5
H41A C41 H41C 109.5
H41B C41 H41C 109.5
C40 C42 H42A 109.5
C40 C42 H42B 109.5
H42A C42 H42B 109.5
C40 C42 H42C 109.5
H42A C42 H42C 109.5
H42B C42 H42C 109.5
C44 C43 C48 124.3(3)
C44 C43 N3 118.3(3)
C48 C43 N3 117.3(3)
C43 C44 C45 116.4(4)
C43 C44 C52 122.7(3)
C45 C44 C52 120.8(4)
C46 C45 C44 120.5(4)
C46 C45 H45 119.8
C44 C45 H45 119.8
C47 C46 C45 121.4(4)
C47 C46 H46 119.3
C45 C46 H46 119.3
C46 C47 C48 121.0(4)
C46 C47 H47 119.5
C48 C47 H47 119.5
C47 C48 C43 116.4(4)
C47 C48 C49 119.5(4)
C43 C48 C49 124.0(3)
C48 C49 C51 111.9(4)
C48 C49 C50 112.9(4)
C51 C49 C50 110.3(4)
C48 C49 H49 107.1
C51 C49 H49 107.1
C50 C49 H49 107.1
C49 C50 H50A 109.5
C49 C50 H50B 109.5
H50A C50 H50B 109.5
C49 C50 H50C 109.5
H50A C50 H50C 109.5
H50B C50 H50C 109.5
C49 C51 H51A 109.5
C49 C51 H51B 109.5
H51A C51 H51B 109.5
C49 C51 H51C 109.5
H51A C51 H51C 109.5
H51B C51 H51C 109.5
C44 C52 C54 110.3(3)
C44 C52 C53 113.3(3)
C54 C52 C53 109.4(3)
C44 C52 H52 107.9
C54 C52 H52 107.9
C53 C52 H52 107.9
C52 C53 H53A 109.5
C52 C53 H53B 109.5
H53A C53 H53B 109.5
C52 C53 H53C 109.5
H53A C53 H53C 109.5
H53B C53 H53C 109.5
C52 C54 H54A 109.5
C52 C54 H54B 109.5
H54A C54 H54B 109.5
C52 C54 H54C 109.5
H54A C54 H54C 109.5
H54B C54 H54C 109.5
O1 C55 H55A 109.5
O1 C55 H55B 109.5
H55A C55 H55B 109.5
O1 C55 H55C 109.5
H55A C55 H55C 109.5
H55B C55 H55C 109.5
C55 O1 C56 100.1(9)
C57 C56 O1 102.9(11)
C57 C56 H56A 111.2
O1 C56 H56A 111.2
C57 C56 H56B 111.2
O1 C56 H56B 111.2
H56A C56 H56B 109.1
O2 C57 C56 111.9(11)
O2 C57 H57A 109.2
C56 C57 H57A 109.2
O2 C57 H57B 109.2
C56 C57 H57B 109.2
H57A C57 H57B 107.9
C57 O2 C58 117.5(12)
O2 C58 H58A 109.5
O2 C58 H58B 109.5
H58A C58 H58B 109.5
O2 C58 H58C 109.5
H58A C58 H58C 109.5
H58B C58 H58C 109.5

loop_
_geom_bond_atom_site_label_1
_geom_bond_atom_site_label_2
_geom_bond_distance
Si1 C3 1.888(3)
Si1 C2 1.903(3)
Si1 C28 1.938(3)
Si1 B2 1.996(4)
B1 C1 1.593(5)
B1 H1A 1.126(19)
B1 H1B 1.143(19)
B1 H1C 1.16(2)
B2 H2A 1.117(18)
B2 H2B 1.134(19)
B2 H2C 1.175(19)
N1 C1 1.339(3)
N1 C16 1.441(3)
N1 C2 1.466(4)
N2 C1 1.340(4)
N2 C4 1.448(4)
N2 C3 1.473(4)
N3 C28 1.348(4)
N3 C29 1.371(4)
N3 C43 1.447(4)
N4 C28 1.365(4)
N4 C30 1.372(4)
N4 C31 1.443(4)
C2 C3 1.530(4)
C2 H2 0.97(3)
C3 H3 0.93(3)
C4 C5 1.392(5)
C4 C9 1.397(5)
C5 C6 1.413(6)
C5 C13 1.500(6)
C6 C7 1.404(8)
C6 H6 0.9300
C7 C8 1.339(8)
C7 H7 0.9300
C8 C9 1.361(5)
C8 H8 0.9300
C9 C10 1.503(6)
C10 C11 1.506(6)
C10 C12 1.541(8)
C10 H10 0.9800
C11 H11A 0.9600
C11 H11B 0.9600
C11 H11C 0.9600
C12 H12A 0.9600
C12 H12B 0.9600
C12 H12C 0.9600
C13 C15 1.524(6)
C13 C14 1.527(7)
C13 H13 0.9800
C14 H14A 0.9600
C14 H14B 0.9600
C14 H14C 0.9600
C15 H15A 0.9600
C15 H15B 0.9600
C15 H15C 0.9600
C16 C21 1.393(4)
C16 C17 1.396(4)
C17 C18 1.397(5)
C17 C25 1.510(5)
C18 C19 1.360(5)
C18 H18 0.9300
C19 C20 1.353(5)
C19 H19 0.9300
C20 C21 1.401(4)
C20 H20 0.9300
C21 C22 1.511(5)
C22 C24 1.506(6)
C22 C23 1.535(6)
C22 H22 0.9800
C23 H23A 0.9600
C23 H23B 0.9600
C23 H23C 0.9600
C24 H24A 0.9600
C24 H24B 0.9600
C24 H24C 0.9600
C25 C27 1.528(6)
C25 C26 1.534(6)
C25 H25 0.9800
C26 H26A 0.9600
C26 H26B 0.9600
C26 H26C 0.9600
C27 H27A 0.9600
C27 H27B 0.9600
C27 H27C 0.9600
C29 C30 1.326(5)
C29 H29 0.9300
C30 H30 0.9300
C31 C36 1.376(5)
C31 C32 1.400(5)
C32 C33 1.383(5)
C32 C40 1.502(6)
C33 C34 1.355(8)
C33 H33 0.9300
C34 C35 1.356(8)
C34 H34 0.9300
C35 C36 1.404(7)
C35 H35 0.9300
C36 C37' 1.505(14)
C36 C37 1.537(16)
C37 C38 1.533(13)
C37 C39 1.549(13)
C37 H37 0.9800
C38 H38A 0.9600
C38 H38B 0.9600
C38 H38C 0.9600
C39 H39A 0.9600
C39 H39B 0.9600
C39 H39C 0.9600
C37' C38' 1.521(14)
C37' C39' 1.534(13)
C37' H37' 0.9800
C38' H38D 0.9600
C38' H38E 0.9600
C38' H38F 0.9600
C39' H39D 0.9600
C39' H39E 0.9600
C39' H39F 0.9600
C40 C42 1.526(7)
C40 C41 1.531(7)
C40 H40 0.9800
C41 H41A 0.9600
C41 H41B 0.9600
C41 H41C 0.9600
C42 H42A 0.9600
C42 H42B 0.9600
C42 H42C 0.9600
C43 C44 1.383(5)
C43 C48 1.400(5)
C44 C45 1.396(5)
C44 C52 1.519(5)
C45 C46 1.377(6)
C45 H45 0.9300
C46 C47 1.366(6)
C46 H46 0.9300
C47 C48 1.382(5)
C47 H47 0.9300
C48 C49 1.499(5)
C49 C51 1.527(6)
C49 C50 1.538(6)
C49 H49 0.9800
C50 H50A 0.9600
C50 H50B 0.9600
C50 H50C 0.9600
C51 H51A 0.9600
C51 H51B 0.9600
C51 H51C 0.9600
C52 C54 1.519(6)
C52 C53 1.528(5)
C52 H52 0.9800
C53 H53A 0.9600
C53 H53B 0.9600
C53 H53C 0.9600
C54 H54A 0.9600
C54 H54B 0.9600
C54 H54C 0.9600
C55 O1 1.376(12)
C55 H55A 0.9600
C55 H55B 0.9600
C55 H55C 0.9600
O1 C56 1.430(12)
C56 C57 1.360(11)
C56 H56A 0.9700
C56 H56B 0.9700
C57 O2 1.322(10)
C57 H57A 0.9700
C57 H57B 0.9700
O2 C58 1.465(13)
C58 H58A 0.9600
C58 H58B 0.9600
C58 H58C 0.9600
